data_4086813
loop_
_publ_author_name
'Myers, Jeffery T.'
'Dakermanji, Steven J.'
'Chastanet, Timothy R.'
'Shivokevich, Philip J.'
'Strausberg, Laura J.'
'Sabat, Michal'
'Myers, William H.'
'Harman, W. Dean'

_publ_section_title
;
 4-(Dimethylamino)pyridine (DMAP) as an Acid-Modulated Donor Ligand for
 PAH Dearomatization
;
_journal_issue 3
_journal_name_full Organometallics
_journal_page_first 543
_journal_paper_doi 10.1021/acs.organomet.6b00780
_journal_volume 36
_journal_year 2016
_chemical_formula_sum 'C31 H38 B Mo N9 O3'
_chemical_formula_weight 691.45
_chemical_name_systematic
; 
 ? 
;
_space_group_crystal_system monoclinic
_space_group_IT_number 14
_space_group_name_Hall '-P 2ybc'
_space_group_name_H-M_alt 'P 1 21/c 1'
_symmetry_space_group_name_Hall '-P 2ybc'
_symmetry_space_group_name_H-M 'P 1 21/c 1'
_atom_sites_solution_hydrogens mixed
_audit_creation_method SHELXL-2014
_cell_angle_alpha 90
_cell_angle_beta 111.0993(7)
_cell_angle_gamma 90
_cell_formula_units_Z 4
_cell_length_a 15.2403(6)
_cell_length_b 13.9028(6)
_cell_length_c 16.4382(7)
_cell_measurement_reflns_used 9858
_cell_measurement_temperature 233(2)
_cell_measurement_theta_max 31.56
_cell_measurement_theta_min 3.22
_cell_volume 3249.5(2)
_computing_cell_refinement 'Bruker SAINT'
_computing_data_collection 'Bruker APEX2'
_computing_data_reduction 'Bruker SAINT'
_computing_molecular_graphics 'Bruker SHELXTL'
_computing_publication_material 'Bruker SHELXTL'
_computing_structure_refinement 'SHELXL-2014 (Sheldrick, 2014)'
_computing_structure_solution 'SHELXS-97 (Sheldrick 2008)'
_diffrn_ambient_temperature 233(2)
_diffrn_measured_fraction_theta_full 0.997
_diffrn_measured_fraction_theta_max 0.954
_diffrn_measurement_device_type 'Bruker APEX-II CCD'
_diffrn_measurement_method '\f and \w scans'
_diffrn_radiation_type MoK\a
_diffrn_radiation_wavelength 0.71073
_diffrn_reflns_av_R_equivalents 0.0292
_diffrn_reflns_av_unetI/netI 0.0272
_diffrn_reflns_Laue_measured_fraction_full 0.997
_diffrn_reflns_Laue_measured_fraction_max 0.954
_diffrn_reflns_limit_h_max 25
_diffrn_reflns_limit_h_min -25
_diffrn_reflns_limit_k_max 22
_diffrn_reflns_limit_k_min -23
_diffrn_reflns_limit_l_max 26
_diffrn_reflns_limit_l_min -27
_diffrn_reflns_number 81168
_diffrn_reflns_point_group_measured_fraction_full 0.997
_diffrn_reflns_point_group_measured_fraction_max 0.954
_diffrn_reflns_theta_full 25.242
_diffrn_reflns_theta_max 37.213
_diffrn_reflns_theta_min 3.218
_exptl_absorpt_coefficient_mu 0.451
_exptl_absorpt_correction_T_max 0.7473
_exptl_absorpt_correction_T_min 0.6982
_exptl_absorpt_correction_type empirical
_exptl_absorpt_process_details 'Bruker SADABS'
_exptl_crystal_colour yellow
_exptl_crystal_density_diffrn 1.413
_exptl_crystal_density_meas ?
_exptl_crystal_density_method 'not measured'
_exptl_crystal_description prism
_exptl_crystal_F_000 1432
_exptl_crystal_size_max 0.390
_exptl_crystal_size_mid 0.380
_exptl_crystal_size_min 0.140
_refine_diff_density_max 1.511
_refine_diff_density_min -0.764
_refine_diff_density_rms 0.071
_refine_ls_extinction_method none
_refine_ls_goodness_of_fit_ref 1.040
_refine_ls_hydrogen_treatment mixed
_refine_ls_matrix_type full
_refine_ls_number_parameters 423
_refine_ls_number_reflns 16014
_refine_ls_number_restraints 0
_refine_ls_restrained_S_all 1.040
_refine_ls_R_factor_all 0.0774
_refine_ls_R_factor_gt 0.0460
_refine_ls_shift/su_max 0.003
_refine_ls_shift/su_mean 0.000
_refine_ls_structure_factor_coef Fsqd
_refine_ls_weighting_details 'w=1/[\s^2^(Fo^2^)+(0.0573P)^2^+1.8879P] where P=(Fo^2^+2Fc^2^)/3'
_refine_ls_weighting_scheme calc
_refine_ls_wR_factor_gt 0.1197
_refine_ls_wR_factor_ref 0.1359
_reflns_Friedel_coverage 0.000
_reflns_number_gt 11062
_reflns_number_total 16014
_reflns_threshold_expression 'I > 2\s(I)'
_cod_data_source_file om6b00780_si_002.cif
_cod_data_source_block C31H38BN9O3Mo
_cod_depositor_comments
;
The following automatic conversions were performed:

'_exptl_crystal_density_meas' value 'not measured' was changed to '?'
- the value is perceived as not measured.

Automatic conversion script
Id: cif_fix_values 4268 2015-11-12 08:31:59Z antanas 

 Adding full bibliography for 4086813.cif.
;
_cod_database_code 4086813
_shelx_space_group_comment
; 
The symmetry employed for this shelxl refinement is uniquely defined 
by the following loop, which should always be used as a source of 
symmetry information in preference to the above space-group names. 
They are only intended as comments. 
;
_shelx_estimated_absorpt_t_min 0.844
_shelx_estimated_absorpt_t_max 0.940
_shelxl_version_number 2014-3

loop_
_space_group_symop_operation_xyz
'x, y, z'
'-x, y+1/2, -z+1/2'
'-x, -y, -z'
'x, -y-1/2, z-1/2'

loop_
_atom_site_label
_atom_site_type_symbol
_atom_site_fract_x
_atom_site_fract_y
_atom_site_fract_z
_atom_site_U_iso_or_equiv
_atom_site_adp_type
_atom_site_occupancy
_atom_site_site_symmetry_order
_atom_site_calc_flag
_atom_site_refinement_flags_posn
_atom_site_refinement_flags_adp
Mo Mo 0.73443(2) -0.07160(2) 0.80062(2) 0.03317(5) Uani 1 1 d . .
O1 O 0.76075(19) 0.3228(2) 0.82910(19) 0.0924(8) Uani 1 1 d . .
O2 O 0.61887(14) 0.25535(15) 0.78113(12) 0.0624(4) Uani 1 1 d . .
O3 O 0.62702(17) -0.15216(18) 0.62606(13) 0.0790(6) Uani 1 1 d . .
N1 N 0.60359(11) -0.00736(12) 0.80719(10) 0.0374(3) Uani 1 1 d . .
N2 N 0.34167(16) 0.07525(17) 0.81595(18) 0.0636(6) Uani 1 1 d . .
N3 N 0.85226(12) -0.17292(12) 0.82232(13) 0.0429(4) Uani 1 1 d . .
N4 N 0.89474(13) -0.21641(13) 0.90081(14) 0.0481(4) Uani 1 1 d . .
N5 N 0.69321(12) -0.18757(12) 0.87341(12) 0.0413(3) Uani 1 1 d . .
N6 N 0.75670(13) -0.22898(12) 0.94541(11) 0.0429(3) Uani 1 1 d . .
N7 N 0.82161(12) -0.02356(12) 0.94028(11) 0.0405(3) Uani 1 1 d . .
N8 N 0.86749(13) -0.09198(14) 0.99957(12) 0.0448(4) Uani 1 1 d . .
N9 N 0.67208(13) -0.11803(14) 0.69646(11) 0.0440(4) Uani 1 1 d . .
C1 C 0.68527(15) 0.13062(15) 0.68429(14) 0.0431(4) Uani 1 1 d . .
H1 H 0.6208 0.1240 0.6848 0.052 Uiso 1 1 calc R U
C2 C 0.75038(15) 0.07908(14) 0.76426(13) 0.0389(4) Uani 1 1 d . .
C3 C 0.83020(14) 0.02698(15) 0.76252(14) 0.0412(4) Uani 1 1 d . .
C4 C 0.84750(16) 0.01552(15) 0.68154(16) 0.0470(5) Uani 1 1 d . .
C5 C 0.93373(18) -0.01989(18) 0.6817(2) 0.0564(6) Uani 1 1 d . .
H5 H 0.9806 -0.0370 0.7349 0.068 Uiso 1 1 calc R U
C6 C 0.9514(2) -0.0301(2) 0.6058(2) 0.0697(8) Uani 1 1 d . .
H6 H 1.0084 -0.0570 0.6069 0.084 Uiso 1 1 calc R U
C7 C 0.8842(3) -0.0003(2) 0.5277(2) 0.0783(10) Uani 1 1 d . .
H7 H 0.8959 -0.0058 0.4755 0.094 Uiso 1 1 calc R U
C8 C 0.8001(2) 0.0374(2) 0.52668(19) 0.0664(7) Uani 1 1 d . .
H8 H 0.7554 0.0586 0.4737 0.080 Uiso 1 1 calc R U
C9 C 0.78030(19) 0.04468(17) 0.60279(16) 0.0510(5) Uani 1 1 d . .
C10 C 0.6857(2) 0.08119(19) 0.59987(15) 0.0546(5) Uani 1 1 d . .
H10A H 0.6418 0.0269 0.5868 0.066 Uiso 1 1 calc R U
H10B H 0.6618 0.1271 0.5517 0.066 Uiso 1 1 calc R U
C11 C 0.70788(19) 0.24127(17) 0.68919(18) 0.0531(5) Uani 1 1 d . .
C12 C 0.8060(2) 0.2629(2) 0.6897(3) 0.0799(10) Uani 1 1 d . .
H12A H 0.8158 0.3319 0.6917 0.120 Uiso 1 1 calc R U
H12B H 0.8123 0.2370 0.6373 0.120 Uiso 1 1 calc R U
H12C H 0.8525 0.2334 0.7405 0.120 Uiso 1 1 calc R U
C13 C 0.6341(3) 0.2965(2) 0.6147(2) 0.0739(9) Uani 1 1 d . .
H13A H 0.6431 0.3651 0.6252 0.111 Uiso 1 1 calc R U
H13B H 0.5716 0.2786 0.6119 0.111 Uiso 1 1 calc R U
H13C H 0.6412 0.2807 0.5599 0.111 Uiso 1 1 calc R U
C14 C 0.7010(2) 0.27830(18) 0.77405(18) 0.0552(5) Uani 1 1 d . .
C15 C 0.6080(3) 0.2803(2) 0.8613(2) 0.0753(8) Uani 1 1 d . .
H15A H 0.6513 0.2426 0.9084 0.113 Uiso 1 1 calc R U
H15B H 0.5440 0.2671 0.8569 0.113 Uiso 1 1 calc R U
H15C H 0.6215 0.3482 0.8730 0.113 Uiso 1 1 calc R U
C16 C 0.52430(15) -0.00388(17) 0.73568(14) 0.0443(4) Uani 1 1 d . .
H16 H 0.5286 -0.0216 0.6820 0.053 Uiso 1 1 calc R U
C17 C 0.43842(16) 0.02348(18) 0.73574(15) 0.0483(5) Uani 1 1 d . .
H17 H 0.3865 0.0245 0.6830 0.058 Uiso 1 1 calc R U
C18 C 0.42655(15) 0.05008(15) 0.81345(16) 0.0452(4) Uani 1 1 d . .
C19 C 0.50909(18) 0.04817(19) 0.88762(16) 0.0526(5) Uani 1 1 d . .
H19 H 0.5071 0.0666 0.9419 0.063 Uiso 1 1 calc R U
C20 C 0.59307(16) 0.01950(18) 0.88162(14) 0.0478(5) Uani 1 1 d . .
H20 H 0.6466 0.0187 0.9331 0.057 Uiso 1 1 calc R U
C21 C 0.2592(2) 0.0768(3) 0.7369(3) 0.0826(10) Uani 1 1 d . .
H21A H 0.2664 0.1263 0.6981 0.124 Uiso 1 1 calc R U
H21B H 0.2040 0.0904 0.7512 0.124 Uiso 1 1 calc R U
H21C H 0.2519 0.0147 0.7082 0.124 Uiso 1 1 calc R U
C22 C 0.3309(3) 0.1075(3) 0.8943(3) 0.0886(11) Uani 1 1 d . .
H22A H 0.3366 0.0532 0.9329 0.133 Uiso 1 1 calc R U
H22B H 0.2695 0.1369 0.8803 0.133 Uiso 1 1 calc R U
H22C H 0.3794 0.1543 0.9229 0.133 Uiso 1 1 calc R U
C23 C 0.95810(17) -0.28091(17) 0.8944(2) 0.0615(7) Uani 1 1 d . .
H23 H 0.9964 -0.3203 0.9398 0.074 Uiso 1 1 calc R U
C24 C 0.95745(18) -0.27963(17) 0.8117(2) 0.0635(7) Uani 1 1 d . .
H24 H 0.9947 -0.3167 0.7888 0.076 Uiso 1 1 calc R U
C25 C 0.88972(17) -0.21163(16) 0.76786(19) 0.0516(5) Uani 1 1 d . .
H25 H 0.8729 -0.1954 0.7087 0.062 Uiso 1 1 calc R U
C26 C 0.71317(19) -0.29500(16) 0.97790(17) 0.0530(5) Uani 1 1 d . .
H26 H 0.7421 -0.3333 1.0275 0.064 Uiso 1 1 calc R U
C27 C 0.6202(2) -0.29669(19) 0.92661(18) 0.0592(6) Uani 1 1 d . .
H27 H 0.5728 -0.3354 0.9335 0.071 Uiso 1 1 calc R U
C28 C 0.61085(17) -0.22902(17) 0.86228(16) 0.0504(5) Uani 1 1 d . .
H28 H 0.5540 -0.2143 0.8169 0.060 Uiso 1 1 calc R U
C29 C 0.91932(18) -0.0499(2) 1.07493(16) 0.0559(6) Uani 1 1 d . .
H29 H 0.9568 -0.0822 1.1258 0.067 Uiso 1 1 calc R U
C30 C 0.9090(2) 0.0473(2) 1.06600(17) 0.0612(6) Uani 1 1 d . .
H30 H 0.9375 0.0947 1.1080 0.073 Uiso 1 1 calc R U
C31 C 0.84720(18) 0.06092(16) 0.98146(15) 0.0495(5) Uani 1 1 d . .
H31 H 0.8260 0.1213 0.9562 0.059 Uiso 1 1 calc R U
B1 B 0.86028(18) -0.19965(18) 0.97670(18) 0.0475(5) Uani 1 1 d . .
H2 H 0.7669(18) 0.1193(19) 0.8185(16) 0.043(6) Uiso 1 1 d . .
H3 H 0.887(2) 0.027(2) 0.815(2) 0.065(8) Uiso 1 1 d . .
H1B H 0.9021(17) -0.2417(18) 1.0331(16) 0.042(6) Uiso 1 1 d . .

loop_
_atom_site_aniso_label
_atom_site_aniso_U_11
_atom_site_aniso_U_22
_atom_site_aniso_U_33
_atom_site_aniso_U_23
_atom_site_aniso_U_13
_atom_site_aniso_U_12
Mo 0.03275(7) 0.03495(8) 0.03493(8) -0.00025(5) 0.01594(6) 0.00164(5)
O1 0.0857(16) 0.0941(18) 0.0987(17) -0.0344(15) 0.0348(14) -0.0260(14)
O2 0.0662(11) 0.0695(12) 0.0600(10) -0.0035(9) 0.0330(9) 0.0014(9)
O3 0.0910(15) 0.0896(15) 0.0518(10) -0.0326(10) 0.0201(10) -0.0084(12)
N1 0.0374(7) 0.0409(8) 0.0377(7) 0.0007(6) 0.0180(6) 0.0035(6)
N2 0.0516(11) 0.0636(13) 0.0869(17) -0.0028(11) 0.0387(12) 0.0148(10)
N3 0.0389(8) 0.0367(8) 0.0591(10) 0.0010(7) 0.0248(7) 0.0029(6)
N4 0.0398(8) 0.0397(8) 0.0659(11) 0.0070(8) 0.0203(8) 0.0082(7)
N5 0.0406(8) 0.0406(8) 0.0460(8) 0.0018(7) 0.0195(7) -0.0025(6)
N6 0.0474(9) 0.0375(8) 0.0459(9) 0.0044(7) 0.0195(7) -0.0012(7)
N7 0.0401(8) 0.0381(8) 0.0403(8) 0.0007(6) 0.0109(6) 0.0009(6)
N8 0.0402(8) 0.0466(9) 0.0416(8) 0.0041(7) 0.0075(7) -0.0005(7)
N9 0.0472(9) 0.0481(9) 0.0414(8) -0.0090(7) 0.0218(7) 0.0005(7)
C1 0.0451(10) 0.0422(9) 0.0461(10) 0.0066(8) 0.0215(8) 0.0047(8)
C2 0.0436(9) 0.0372(9) 0.0391(9) 0.0016(7) 0.0185(7) 0.0011(7)
C3 0.0378(9) 0.0423(9) 0.0464(10) 0.0048(8) 0.0188(8) -0.0004(7)
C4 0.0518(11) 0.0401(9) 0.0611(12) 0.0003(9) 0.0349(10) -0.0058(8)
C5 0.0537(13) 0.0474(11) 0.0820(17) -0.0031(11) 0.0414(13) -0.0070(10)
C6 0.0731(18) 0.0641(16) 0.098(2) -0.0144(15) 0.0621(18) -0.0168(14)
C7 0.114(3) 0.0677(17) 0.088(2) -0.0168(16) 0.079(2) -0.0216(17)
C8 0.095(2) 0.0614(15) 0.0577(14) -0.0010(12) 0.0449(15) -0.0068(15)
C9 0.0670(14) 0.0448(10) 0.0515(12) -0.0017(9) 0.0337(11) -0.0034(10)
C10 0.0630(14) 0.0604(14) 0.0399(10) 0.0062(9) 0.0177(10) 0.0031(11)
C11 0.0606(14) 0.0428(10) 0.0659(14) 0.0099(10) 0.0350(12) 0.0061(9)
C12 0.082(2) 0.0531(15) 0.131(3) 0.0046(17) 0.071(2) -0.0069(14)
C13 0.099(2) 0.0634(16) 0.0709(17) 0.0262(14) 0.0451(17) 0.0281(16)
C14 0.0618(14) 0.0427(11) 0.0641(14) 0.0021(10) 0.0263(12) 0.0042(10)
C15 0.100(2) 0.0720(18) 0.0677(17) -0.0012(14) 0.0475(17) 0.0092(17)
C16 0.0421(10) 0.0543(11) 0.0390(9) 0.0006(8) 0.0174(8) 0.0071(8)
C17 0.0402(10) 0.0549(12) 0.0494(11) 0.0015(9) 0.0158(9) 0.0085(9)
C18 0.0435(10) 0.0367(9) 0.0641(13) 0.0020(8) 0.0298(10) 0.0066(7)
C19 0.0550(13) 0.0617(13) 0.0496(12) -0.0082(10) 0.0291(10) 0.0052(10)
C20 0.0457(11) 0.0598(13) 0.0408(10) -0.0053(9) 0.0192(8) 0.0029(9)
C21 0.0494(15) 0.092(2) 0.108(3) 0.0103(19) 0.0302(16) 0.0273(15)
C22 0.085(2) 0.100(3) 0.107(3) -0.004(2) 0.067(2) 0.023(2)
C23 0.0437(11) 0.0401(11) 0.099(2) 0.0063(12) 0.0243(12) 0.0099(9)
C24 0.0521(13) 0.0418(11) 0.111(2) -0.0063(13) 0.0463(15) 0.0048(10)
C25 0.0514(11) 0.0398(10) 0.0777(15) -0.0061(10) 0.0403(11) -0.0029(9)
C26 0.0715(15) 0.0405(10) 0.0555(12) 0.0062(9) 0.0334(12) -0.0047(10)
C27 0.0668(15) 0.0534(13) 0.0680(15) 0.0004(11) 0.0369(13) -0.0163(11)
C28 0.0459(11) 0.0514(12) 0.0576(12) -0.0023(10) 0.0230(10) -0.0102(9)
C29 0.0490(12) 0.0633(14) 0.0441(11) 0.0027(10) 0.0032(9) -0.0070(10)
C30 0.0651(16) 0.0624(14) 0.0462(12) -0.0100(11) 0.0080(11) -0.0130(12)
C31 0.0555(12) 0.0425(10) 0.0447(11) -0.0052(8) 0.0110(9) -0.0021(9)
B1 0.0445(12) 0.0417(11) 0.0522(13) 0.0092(10) 0.0122(10) 0.0050(9)

loop_
_atom_type_symbol
_atom_type_description
_atom_type_scat_dispersion_real
_atom_type_scat_dispersion_imag
_atom_type_scat_source
C C 0.0033 0.0016 'International Tables Vol C Tables 4.2.6.8 and 6.1.1.4'
H H 0.0000 0.0000 'International Tables Vol C Tables 4.2.6.8 and 6.1.1.4'
B B 0.0013 0.0007 'International Tables Vol C Tables 4.2.6.8 and 6.1.1.4'
N N 0.0061 0.0033 'International Tables Vol C Tables 4.2.6.8 and 6.1.1.4'
O O 0.0106 0.0060 'International Tables Vol C Tables 4.2.6.8 and 6.1.1.4'
Mo Mo -1.6832 0.6857 'International Tables Vol C Tables 4.2.6.8 and 6.1.1.4'

loop_
_geom_angle_atom_site_label_1
_geom_angle_atom_site_label_2
_geom_angle_atom_site_label_3
_geom_angle
N9 Mo N3 92.65(8)
N9 Mo C2 99.09(8)
N3 Mo C2 119.01(7)
N9 Mo N1 90.86(7)
N3 Mo N1 160.08(6)
C2 Mo N1 79.67(7)
N9 Mo N5 95.71(8)
N3 Mo N5 79.74(6)
C2 Mo N5 155.27(7)
N1 Mo N5 80.41(6)
N9 Mo C3 97.48(8)
N3 Mo C3 82.08(7)
C2 Mo C3 37.21(7)
N1 Mo C3 116.88(7)
N5 Mo C3 157.96(7)
N9 Mo N7 175.13(8)
N3 Mo N7 83.11(7)
C2 Mo N7 85.10(7)
N1 Mo N7 92.33(6)
N5 Mo N7 81.22(6)
C3 Mo N7 84.34(7)
C14 O2 C15 116.4(2)
C20 N1 C16 114.86(17)
C20 N1 Mo 124.02(14)
C16 N1 Mo 120.64(13)
C18 N2 C22 122.0(3)
C18 N2 C21 120.4(3)
C22 N2 C21 117.5(3)
C25 N3 N4 106.53(18)
C25 N3 Mo 131.88(17)
N4 N3 Mo 121.25(13)
C23 N4 N3 109.3(2)
C23 N4 B1 128.9(2)
N3 N4 B1 121.22(17)
C28 N5 N6 106.06(17)
C28 N5 Mo 132.28(16)
N6 N5 Mo 121.64(12)
C26 N6 N5 109.61(18)
C26 N6 B1 130.0(2)
N5 N6 B1 120.36(16)
C31 N7 N8 105.63(17)
C31 N7 Mo 135.79(15)
N8 N7 Mo 118.36(13)
C29 N8 N7 109.65(19)
C29 N8 B1 128.1(2)
N7 N8 B1 122.16(18)
O3 N9 Mo 177.4(2)
C2 C1 C10 110.81(18)
C2 C1 C11 110.86(19)
C10 C1 C11 114.09(18)
C3 C2 C1 121.41(18)
C3 C2 Mo 72.67(11)
C1 C2 Mo 125.53(15)
C2 C3 C4 120.73(19)
C2 C3 Mo 70.12(11)
C4 C3 Mo 122.49(15)
C9 C4 C5 118.6(2)
C9 C4 C3 120.3(2)
C5 C4 C3 121.0(2)
C6 C5 C4 121.6(3)
C7 C6 C5 119.3(3)
C6 C7 C8 119.8(3)
C7 C8 C9 121.2(3)
C4 C9 C8 119.3(3)
C4 C9 C10 120.08(19)
C8 C9 C10 120.6(3)
C9 C10 C1 115.5(2)
C12 C11 C13 110.0(2)
C12 C11 C14 108.6(3)
C13 C11 C14 106.8(2)
C12 C11 C1 113.0(2)
C13 C11 C1 111.3(2)
C14 C11 C1 106.93(18)
O1 C14 O2 122.5(3)
O1 C14 C11 125.5(3)
O2 C14 C11 111.9(2)
C17 C16 N1 124.62(19)
C16 C17 C18 120.9(2)
N2 C18 C17 122.2(2)
N2 C18 C19 123.1(2)
C17 C18 C19 114.67(19)
C20 C19 C18 120.6(2)
N1 C20 C19 124.4(2)
C24 C23 N4 108.8(2)
C23 C24 C25 105.3(2)
N3 C25 C24 110.0(2)
N6 C26 C27 108.4(2)
C26 C27 C28 105.0(2)
N5 C28 C27 110.9(2)
N8 C29 C30 109.1(2)
C29 C30 C31 104.7(2)
N7 C31 C30 110.9(2)
N6 B1 N4 107.46(19)
N6 B1 N8 108.43(18)
N4 B1 N8 109.33(19)

loop_
_geom_bond_atom_site_label_1
_geom_bond_atom_site_label_2
_geom_bond_distance
Mo N9 1.7549(17)
Mo N3 2.2079(17)
Mo C2 2.2157(19)
Mo N1 2.2228(16)
Mo N5 2.2287(17)
Mo C3 2.2492(19)
Mo N7 2.2992(17)
O1 C14 1.199(4)
O2 C14 1.337(3)
O2 C15 1.428(3)
O3 N9 1.210(2)
N1 C20 1.343(3)
N1 C16 1.350(3)
N2 C18 1.355(3)
N2 C22 1.428(4)
N2 C21 1.447(4)
N3 C25 1.336(3)
N3 N4 1.359(3)
N4 C23 1.349(3)
N4 B1 1.536(3)
N5 C28 1.333(3)
N5 N6 1.358(2)
N6 C26 1.350(3)
N6 B1 1.529(3)
N7 C31 1.341(3)
N7 N8 1.361(2)
N8 C29 1.341(3)
N8 B1 1.538(3)
C1 C2 1.512(3)
C1 C10 1.550(3)
C1 C11 1.572(3)
C2 C3 1.425(3)
C3 C4 1.456(3)
C4 C9 1.391(4)
C4 C5 1.403(3)
C5 C6 1.375(4)
C6 C7 1.387(5)
C7 C8 1.379(5)
C8 C9 1.392(3)
C9 C10 1.513(4)
C11 C12 1.523(4)
C11 C13 1.537(4)
C11 C14 1.525(4)
C16 C17 1.363(3)
C17 C18 1.403(3)
C18 C19 1.402(4)
C19 C20 1.377(3)
C23 C24 1.356(4)
C24 C25 1.394(4)
C26 C27 1.363(4)
C27 C28 1.384(4)
C29 C30 1.362(4)
C30 C31 1.383(3)
